data_1535154
loop_
_publ_author_name
'Mazej, Z.'
'Benkic, P.'
'Lutar, K.'
'Zemva, B.'

_publ_section_title
;
 Novel oxonium compounds of lanthanoids: synthesis of (H3 O)3 La2 F (As
 F6)8, and syntheses and crystal structures of (H3 O)8 La2 F (As F6)13 and
 (H3 O)4 La2 F (As F3)2 (As F6)9
;
_journal_name_full 'Journal of Fluorine Chemistry'
_journal_page_first 173
_journal_page_last 183
_journal_volume 112
_journal_year 2001
_chemical_formula_sum 'As11 F61 H12 La2 O4'
_chemical_name_systematic '(H3 O)4 La2 F (As F3)2 (As F6)9'
_space_group_IT_number 2
_symmetry_space_group_name_Hall '-P 1'
_symmetry_space_group_name_H-M 'P -1'
_cell_angle_alpha 75.53
_cell_angle_beta 64.79
_cell_angle_gamma 70.07
_cell_formula_units_Z 1
_cell_length_a 10.648
_cell_length_b 10.733
_cell_length_c 12.139
_cell_volume 1171.025
_citation_journal_id_ASTM JFLCAR
_cod_data_source_file Mazej_JFLCAR_2001_782.cif
_cod_data_source_block H12As11F61La2O4
_cod_original_formula_sum 'H12 As11 F61 La2 O4'
_cod_database_code 1535154

loop_
_symmetry_equiv_pos_as_xyz
x,y,z
-x,-y,-z

loop_
_atom_site_label
_atom_site_type_symbol
_atom_site_fract_x
_atom_site_fract_y
_atom_site_fract_z
_atom_site_occupancy
_atom_site_U_iso_or_equiv
As1 As+5 0 0 0 1 0.0
F25 F-1 0.5429 0.6998 0.1431 1 0.0
La1 La+3 0.95955 0.32988 0.14657 1 0.0
F1 F-1 0 0.5 0 1 0.0
F9 F-1 0.918 0.5354 -0.193 1 0.0
F5 F-1 0.8476 0.3571 0.3695 1 0.0
F18 F-1 0.5247 0.2612 0.2287 1 0.0
F19 F-1 0.5324 0.3671 0.3772 1 0.0
F27 F-1 1.2117 -0.1254 0.353 1 0.0
F15 F-1 0.4252 0.1826 0.4476 1 0.0
F23 F-1 0.5753 0.6896 0.3286 1 0.0
F28 F-1 1.1077 0.0843 0.432 1 0.0
F12 F-1 0.6625 0.5753 -0.0759 1 0.0
As2 As+5 0.78943 0.44556 -0.14903 1 0.0
F11 F-1 0.669 0.3553 -0.1019 1 0.0
F6 F-1 0.949 0.3432 0.5231 1 0.0
F22 F-1 0.6209 0.8772 0.1611 1 0.0
F3 F-1 0.9366 -0.0619 0.149 1 0.0
As5 As+5 1.19109 0.03 0.29203 1 0.0
F16 F-1 0.6575 0.1568 0.4525 1 0.0
F20 F-1 0.7432 0.5331 0.1877 1 0.0
F13 F-1 0.9236 0.319 -0.2229 1 0.0
F21 F-1 0.784 0.7177 0.0209 1 0.0
F24 F-1 0.8195 0.7086 0.2055 1 0.0
F26 F-1 1.1526 0.1946 0.2273 1 0.0
O2 O-2 0.8367 0.8336 0.39 1 0.0
F10 F-1 0.7587 0.514 -0.2806 1 0.0
As4 As+5 0.67595 0.70684 0.17929 1 0.0
F17 F-1 0.645 0.0548 0.306 1 0.0
F30 F-1 1.2684 -0.0133 0.1477 1 0.0
F2 F-1 1.0155 0.1379 0.0425 1 0.0
F29 F-1 1.3451 0.0414 0.2818 1 0.0
F4 F-1 0.8286 0.0848 0.0115 1 0.0
F8 F-1 0.8294 0.3776 -0.0175 1 0.0
F14 F-1 0.7525 0.2391 0.2395 1 0.0
As3 As+5 0.58426 0.21147 0.3469 1 0.0
F31 F-1 1.0265 0.0444 0.2915 1 0.0
F7 F-1 0.8069 0.5618 0.4543 1 0.0
O1 O-2 0.5372 0.1572 0.046 1 0.0
As6 As+3 0.78416 0.40853 0.51644 1 0.0
